data_4342653
loop_
_publ_author_name
'Reineke, Mark H.'
'Sampson, Matthew D.'
'Rheingold, Arnold L.'
'Kubiak, Clifford P.'

_publ_section_title
;
 Synthesis and Structural Studies of Nickel(0) Tetracarbene Complexes with
 the Introduction of a New Four-Coordinate Geometric Index, \t\d.
;
_journal_issue 7
_journal_name_full 'Inorganic chemistry'
_journal_page_first 3211
_journal_page_last 3217
_journal_paper_doi 10.1021/ic502792q
_journal_volume 54
_journal_year 2015
_chemical_formula_moiety 'C17 H16 N4 Ni0.5, F6 P'
_chemical_formula_sum 'C17 H16 F6 N4 Ni0.5 P'
_chemical_formula_weight 450.66
_chemical_name_systematic
;
 ? 
;
_space_group_crystal_system triclinic
_space_group_IT_number 2
_space_group_name_Hall '-P 1'
_space_group_name_H-M_alt 'P -1'
_symmetry_space_group_name_Hall '-P 1'
_symmetry_space_group_name_H-M 'P -1'
_atom_sites_solution_hydrogens geom
_atom_sites_solution_primary direct
_atom_sites_solution_secondary difmap
_audit_creation_date 2014-11-05
_audit_creation_method
;
  Olex2 1.1
  (compiled Nov  1 2011 20:42:30, GUI svn.r3906)
;
_cell_angle_alpha 109.690(2)
_cell_angle_beta 101.917(2)
_cell_angle_gamma 106.568(2)
_cell_formula_units_Z 2
_cell_length_a 9.4116(4)
_cell_length_b 9.9540(4)
_cell_length_c 11.2819(4)
_cell_measurement_reflns_used 5023
_cell_measurement_temperature 296(2)
_cell_measurement_theta_max 67.934
_cell_measurement_theta_min 4.418
_cell_volume 898.60(7)
_computing_molecular_graphics
;
O. V. Dolomanov, L. J. Bourhis, R. J. Gildea, J. A. K. Howard and H. Puschmann,
OLEX2: a complete structure solution, refinement and analysis program.
J. Appl. Cryst. (2009). 42, 339-341.
;
_computing_publication_material
;
O. V. Dolomanov, L. J. Bourhis, R. J. Gildea, J. A. K. Howard and H. Puschmann,
OLEX2: a complete structure solution, refinement and analysis program.
J. Appl. Cryst. (2009). 42, 339-341.
;
_computing_structure_refinement
;
XL, G.M. Sheldrick, Acta Cryst.
(2008). A64, 112-122
;
_computing_structure_solution 'SHELXS-97 (Sheldrick, 2008)'
_diffrn_ambient_temperature 296.15
_diffrn_measured_fraction_theta_full 0.958
_diffrn_measured_fraction_theta_max 0.958
_diffrn_radiation_monochromator graphite
_diffrn_radiation_type 'CU K\a'
_diffrn_radiation_wavelength 1.54178
_diffrn_reflns_av_R_equivalents 0.0350
_diffrn_reflns_av_unetI/netI 0.0281
_diffrn_reflns_limit_h_max 11
_diffrn_reflns_limit_h_min -8
_diffrn_reflns_limit_k_max 11
_diffrn_reflns_limit_k_min -11
_diffrn_reflns_limit_l_max 13
_diffrn_reflns_limit_l_min -13
_diffrn_reflns_number 12959
_diffrn_reflns_theta_full 68.16
_diffrn_reflns_theta_max 68.16
_diffrn_reflns_theta_min 4.42
_diffrn_source 'fine-focus sealed tube'
_diffrn_source_current 30.0
_diffrn_source_power 1.35
_diffrn_source_voltage 45.0
_exptl_absorpt_coefficient_mu 2.555
_exptl_absorpt_correction_T_max 0.7531
_exptl_absorpt_correction_T_min 0.6353
_exptl_absorpt_correction_type multi-scan
_exptl_absorpt_process_details
;
SADABS-2008/1 (Bruker,2008) was used for absorption correction.
R(int) was 0.0715 before and 0.0495 after correction.
The Ratio of minimum to maximum transmission is 0.8436.
The \l/2 correction factor is 0.0015.
;
_exptl_crystal_density_diffrn 1.666
_exptl_crystal_density_method 'not measured'
_exptl_crystal_description thick_needles
_exptl_crystal_F_000 458
_exptl_crystal_size_max .1
_exptl_crystal_size_mid .05
_exptl_crystal_size_min .05
_refine_diff_density_max 0.523
_refine_diff_density_min -0.317
_refine_diff_density_rms 0.059
_refine_ls_extinction_method none
_refine_ls_goodness_of_fit_ref 1.049
_refine_ls_hydrogen_treatment mixed
_refine_ls_matrix_type full
_refine_ls_number_parameters 261
_refine_ls_number_reflns 3152
_refine_ls_number_restraints 0
_refine_ls_restrained_S_all 1.049
_refine_ls_R_factor_all 0.0477
_refine_ls_R_factor_gt 0.0395
_refine_ls_shift/su_max 0.000
_refine_ls_shift/su_mean 0.000
_refine_ls_structure_factor_coef Fsqd
_refine_ls_weighting_details 'calc w=1/[\s^2^(Fo^2^)+(0.0484P)^2^+0.9521P] where P=(Fo^2^+2Fc^2^)/3'
_refine_ls_weighting_scheme calc
_refine_ls_wR_factor_gt 0.1022
_refine_ls_wR_factor_ref 0.1080
_reflns_number_gt 2698
_reflns_number_total 3152
_reflns_threshold_expression >2sigma(I)
_cod_data_source_file ic502792q_si_002.cif
_cod_data_source_block mhr_7_29_benz_0m
_cod_depositor_comments 'Adding full bibliography for 4342652--4342655.cif.'
_cod_original_cell_volume 898.60(6)
_cod_original_formula_sum 'C17 H16 F6 N4 Ni0.50 P'
_cod_database_code 4342653

loop_
_space_group_symop_id
_space_group_symop_operation_xyz
1 'x, y, z'
2 '-x, -y, -z'

loop_
_atom_site_label
_atom_site_type_symbol
_atom_site_fract_x
_atom_site_fract_y
_atom_site_fract_z
_atom_site_U_iso_or_equiv
_atom_site_adp_type
_atom_site_occupancy
_atom_site_symmetry_multiplicity
_atom_site_calc_flag
_atom_site_refinement_flags
Ni1 Ni 0.0000 0.0000 1.0000 0.02489(17) Uani 1 2 d S
P1 P -0.25635(9) 0.39747(8) 0.63121(7) 0.0353(2) Uani 1 1 d .
F1 F -0.1684(3) 0.3848(3) 0.52350(18) 0.0715(7) Uani 1 1 d .
F2 F -0.0871(2) 0.5080(2) 0.74569(16) 0.0473(4) Uani 1 1 d .
F3 F -0.2246(3) 0.2537(2) 0.6462(2) 0.0694(6) Uani 1 1 d .
F4 F -0.3405(3) 0.4092(3) 0.7400(2) 0.0638(6) Uani 1 1 d .
F5 F -0.2786(3) 0.5455(3) 0.6218(3) 0.0790(7) Uani 1 1 d .
F6 F -0.4179(3) 0.2887(3) 0.5171(2) 0.0867(8) Uani 1 1 d .
N1 N 0.0803(2) -0.0184(2) 0.76516(19) 0.0234(4) Uani 1 1 d .
N2 N 0.0658(2) 0.2034(2) 0.85724(19) 0.0238(4) Uani 1 1 d .
N3 N 0.1794(2) -0.1532(2) 0.87398(19) 0.0249(4) Uani 1 1 d .
N4 N 0.2808(3) -0.0739(2) 1.0872(2) 0.0279(5) Uani 1 1 d .
C1 C 0.0461(3) 0.0690(3) 0.8683(2) 0.0253(5) Uani 1 1 d .
C2 C 0.1300(3) 0.0620(3) 0.6917(2) 0.0236(5) Uani 1 1 d .
C3 C 0.1171(3) 0.2031(3) 0.7489(2) 0.0238(5) Uani 1 1 d .
C4 C 0.1585(3) 0.3161(3) 0.7028(3) 0.0307(6) Uani 1 1 d .
H4 H 0.1463 0.4092 0.7391 0.037 Uiso 1 1 calc R
C5 C 0.2192(3) 0.2825(3) 0.5995(3) 0.0362(6) Uani 1 1 d .
H5 H 0.2500 0.3557 0.5662 0.043 Uiso 1 1 calc R
C6 C 0.2352(3) 0.1423(3) 0.5444(2) 0.0346(6) Uani 1 1 d .
H6 H 0.2785 0.1253 0.4764 0.041 Uiso 1 1 calc R
C7 C 0.1888(3) 0.0270(3) 0.5872(2) 0.0287(5) Uani 1 1 d .
H7 H 0.1967 -0.0679 0.5484 0.034 Uiso 1 1 calc R
C8 C 0.0527(3) 0.3394(3) 0.9495(2) 0.0308(6) Uani 1 1 d .
H8A H 0.1456 0.4290 0.9749 0.046 Uiso 1 1 calc R
H8B H 0.0416 0.3252 1.0276 0.046 Uiso 1 1 calc R
H8C H -0.0378 0.3535 0.9067 0.046 Uiso 1 1 calc R
C9 C 0.0802(3) -0.1696(3) 0.7476(2) 0.0272(5) Uani 1 1 d .
H9A H 0.1212 -0.2081 0.6768 0.033 Uiso 1 1 calc R
H9B H -0.0261 -0.2421 0.7239 0.033 Uiso 1 1 calc R
C10 C 0.3002(3) -0.2068(3) 0.8909(2) 0.0260(5) Uani 1 1 d .
C11 C 0.3628(3) -0.1582(3) 1.0284(2) 0.0280(5) Uani 1 1 d .
C12 C 0.1657(3) -0.0738(3) 0.9929(2) 0.0257(5) Uani 1 1 d .
C13 C 0.3210(3) 0.0077(3) 1.2316(2) 0.0351(6) Uani 1 1 d .
H13A H 0.4329 0.0626 1.2720 0.053 Uiso 1 1 calc R
H13B H 0.2863 -0.0656 1.2676 0.053 Uiso 1 1 calc R
H13C H 0.2701 0.0796 1.2500 0.053 Uiso 1 1 calc R
C14 C 0.4832(3) -0.1974(3) 1.0830(3) 0.0369(6) Uani 1 1 d .
H14 H 0.5243 -0.1669 1.1745 0.044 Uiso 1 1 calc R
C15 C 0.5383(3) -0.2842(4) 0.9937(3) 0.0410(7) Uani 1 1 d .
H15 H 0.6173 -0.3143 1.0261 0.049 Uiso 1 1 calc R
C16 C 0.4788(3) -0.3281(3) 0.8559(3) 0.0371(6) Uani 1 1 d .
H16 H 0.5217 -0.3834 0.7997 0.044 Uiso 1 1 calc R
C17 C 0.3577(3) -0.2911(3) 0.8017(3) 0.0304(6) Uani 1 1 d .
H17 H 0.3170 -0.3211 0.7102 0.036 Uiso 1 1 calc R

loop_
_atom_site_aniso_label
_atom_site_aniso_U_11
_atom_site_aniso_U_22
_atom_site_aniso_U_33
_atom_site_aniso_U_23
_atom_site_aniso_U_13
_atom_site_aniso_U_12
Ni1 0.0361(4) 0.0282(3) 0.0181(3) 0.0132(2) 0.0137(2) 0.0157(3)
P1 0.0435(4) 0.0382(4) 0.0248(3) 0.0145(3) 0.0136(3) 0.0135(3)
F1 0.0627(13) 0.1110(18) 0.0311(10) 0.0278(11) 0.0232(9) 0.0171(12)
F2 0.0526(11) 0.0489(10) 0.0332(9) 0.0131(8) 0.0068(8) 0.0199(8)
F3 0.0949(17) 0.0421(11) 0.0814(16) 0.0269(11) 0.0408(13) 0.0313(11)
F4 0.0795(15) 0.0750(14) 0.0561(12) 0.0300(11) 0.0474(11) 0.0359(12)
F5 0.0647(14) 0.0781(15) 0.118(2) 0.0699(16) 0.0206(14) 0.0334(12)
F6 0.0488(13) 0.109(2) 0.0503(13) 0.0179(13) 0.0007(10) -0.0108(12)
N1 0.0335(11) 0.0254(10) 0.0179(9) 0.0120(8) 0.0117(8) 0.0145(9)
N2 0.0321(11) 0.0262(10) 0.0195(10) 0.0121(8) 0.0125(8) 0.0145(9)
N3 0.0342(11) 0.0261(10) 0.0186(10) 0.0119(8) 0.0093(8) 0.0140(9)
N4 0.0348(12) 0.0322(11) 0.0187(10) 0.0135(9) 0.0094(9) 0.0118(9)
C1 0.0302(13) 0.0279(13) 0.0193(11) 0.0098(10) 0.0089(10) 0.0131(10)
C2 0.0252(12) 0.0296(13) 0.0177(11) 0.0128(10) 0.0062(9) 0.0103(10)
C3 0.0261(12) 0.0297(13) 0.0185(11) 0.0125(10) 0.0085(9) 0.0111(10)
C4 0.0385(15) 0.0285(13) 0.0266(13) 0.0148(11) 0.0106(11) 0.0115(11)
C5 0.0444(16) 0.0389(15) 0.0283(13) 0.0214(12) 0.0148(12) 0.0097(13)
C6 0.0352(15) 0.0459(16) 0.0207(12) 0.0137(12) 0.0136(11) 0.0103(12)
C7 0.0332(14) 0.0360(14) 0.0182(11) 0.0108(10) 0.0096(10) 0.0152(11)
C8 0.0443(16) 0.0284(13) 0.0260(13) 0.0123(11) 0.0176(11) 0.0178(12)
C9 0.0403(15) 0.0262(13) 0.0189(12) 0.0113(10) 0.0093(10) 0.0162(11)
C10 0.0288(13) 0.0237(12) 0.0264(12) 0.0127(10) 0.0093(10) 0.0084(10)
C11 0.0279(13) 0.0297(13) 0.0260(12) 0.0138(11) 0.0090(10) 0.0083(10)
C12 0.0351(14) 0.0249(12) 0.0190(11) 0.0117(10) 0.0107(10) 0.0104(10)
C13 0.0397(15) 0.0432(16) 0.0191(12) 0.0130(12) 0.0093(11) 0.0119(13)
C14 0.0305(14) 0.0465(17) 0.0307(14) 0.0185(13) 0.0051(11) 0.0115(12)
C15 0.0298(15) 0.0496(18) 0.0463(17) 0.0227(15) 0.0091(13) 0.0186(13)
C16 0.0334(15) 0.0376(15) 0.0414(16) 0.0141(13) 0.0150(12) 0.0166(12)
C17 0.0345(14) 0.0282(13) 0.0289(13) 0.0127(11) 0.0117(11) 0.0112(11)

loop_
_atom_type_symbol
_atom_type_description
_atom_type_scat_dispersion_real
_atom_type_scat_dispersion_imag
_atom_type_scat_source
C C 0.0181 0.0091 'International Tables Vol C Tables 4.2.6.8 and 6.1.1.4'
H H 0.0000 0.0000 'International Tables Vol C Tables 4.2.6.8 and 6.1.1.4'
F F 0.0727 0.0534 'International Tables Vol C Tables 4.2.6.8 and 6.1.1.4'
N N 0.0311 0.0180 'International Tables Vol C Tables 4.2.6.8 and 6.1.1.4'
Ni Ni -3.0029 0.5091 'International Tables Vol C Tables 4.2.6.8 and 6.1.1.4'
P P 0.2955 0.4335 'International Tables Vol C Tables 4.2.6.8 and 6.1.1.4'

loop_
_geom_angle_atom_site_label_1
_geom_angle_atom_site_label_2
_geom_angle_atom_site_label_3
_geom_angle
_geom_angle_site_symmetry_1
_geom_angle_site_symmetry_3
C1 Ni1 C1 180.00(16) . 2_557
C12 Ni1 C1 86.64(10) . .
C12 Ni1 C1 93.36(10) 2_557 .
C12 Ni1 C1 93.37(10) . 2_557
C12 Ni1 C1 86.63(10) 2_557 2_557
C12 Ni1 C12 180.00(16) 2_557 .
F1 P1 F2 87.97(11) . .
F1 P1 F3 89.15(13) . .
F3 P1 F2 87.77(12) . .
F4 P1 F1 178.66(13) . .
F4 P1 F2 91.14(12) . .
F4 P1 F3 89.81(12) . .
F5 P1 F1 90.46(14) . .
F5 P1 F2 89.19(12) . .
F5 P1 F3 176.95(14) . .
F5 P1 F4 90.53(13) . .
F6 P1 F1 90.35(12) . .
F6 P1 F2 178.27(13) . .
F6 P1 F3 91.79(15) . .
F6 P1 F4 90.54(13) . .
F6 P1 F5 91.24(15) . .
C1 N1 C2 111.7(2) . .
C1 N1 C9 121.91(19) . .
C2 N1 C9 126.0(2) . .
C1 N2 C3 110.5(2) . .
C1 N2 C8 126.8(2) . .
C3 N2 C8 122.5(2) . .
C10 N3 C9 126.5(2) . .
C12 N3 C9 121.6(2) . .
C12 N3 C10 111.9(2) . .
C11 N4 C13 123.5(2) . .
C12 N4 C11 110.8(2) . .
C12 N4 C13 125.7(2) . .
N1 C1 Ni1 121.38(17) . .
N2 C1 Ni1 132.72(18) . .
N2 C1 N1 105.7(2) . .
C3 C2 N1 105.2(2) . .
C7 C2 N1 132.6(2) . .
C7 C2 C3 122.1(2) . .
C2 C3 N2 106.8(2) . .
C4 C3 N2 131.2(2) . .
C4 C3 C2 121.9(2) . .
C3 C4 H4 121.9 . .
C5 C4 C3 116.2(2) . .
C5 C4 H4 121.9 . .
C4 C5 H5 119.2 . .
C4 C5 C6 121.7(2) . .
C6 C5 H5 119.2 . .
C5 C6 H6 118.9 . .
C7 C6 C5 122.3(2) . .
C7 C6 H6 118.9 . .
C2 C7 H7 122.1 . .
C6 C7 C2 115.8(2) . .
C6 C7 H7 122.1 . .
N2 C8 H8A 109.5 . .
N2 C8 H8B 109.5 . .
N2 C8 H8C 109.5 . .
H8A C8 H8B 109.5 . .
H8A C8 H8C 109.5 . .
H8B C8 H8C 109.5 . .
N1 C9 N3 107.70(19) . .
N1 C9 H9A 110.2 . .
N1 C9 H9B 110.2 . .
N3 C9 H9A 110.2 . .
N3 C9 H9B 110.2 . .
H9A C9 H9B 108.5 . .
N3 C10 C11 105.0(2) . .
C17 C10 N3 132.8(2) . .
C17 C10 C11 122.2(2) . .
C10 C11 N4 106.9(2) . .
C10 C11 C14 121.3(2) . .
C14 C11 N4 131.8(2) . .
N3 C12 Ni1 121.23(18) . .
N4 C12 Ni1 133.24(18) . .
N4 C12 N3 105.4(2) . .
N4 C13 H13A 109.5 . .
N4 C13 H13B 109.5 . .
N4 C13 H13C 109.5 . .
H13A C13 H13B 109.5 . .
H13A C13 H13C 109.5 . .
H13B C13 H13C 109.5 . .
C11 C14 H14 121.8 . .
C15 C14 C11 116.4(3) . .
C15 C14 H14 121.8 . .
C14 C15 H15 119.0 . .
C14 C15 C16 122.1(3) . .
C16 C15 H15 119.0 . .
C15 C16 H16 119.3 . .
C17 C16 C15 121.5(3) . .
C17 C16 H16 119.3 . .
C10 C17 H17 121.7 . .
C16 C17 C10 116.5(2) . .
C16 C17 H17 121.7 . .

loop_
_geom_bond_atom_site_label_1
_geom_bond_atom_site_label_2
_geom_bond_distance
_geom_bond_site_symmetry_2
Ni1 C1 1.911(2) .
Ni1 C1 1.911(2) 2_557
Ni1 C12 1.909(3) .
Ni1 C12 1.909(3) 2_557
P1 F1 1.5964(19) .
P1 F2 1.6151(19) .
P1 F3 1.597(2) .
P1 F4 1.5827(19) .
P1 F5 1.581(2) .
P1 F6 1.567(2) .
N1 C1 1.359(3) .
N1 C2 1.392(3) .
N1 C9 1.450(3) .
N2 C1 1.349(3) .
N2 C3 1.403(3) .
N2 C8 1.459(3) .
N3 C9 1.462(3) .
N3 C10 1.392(3) .
N3 C12 1.362(3) .
N4 C11 1.395(3) .
N4 C12 1.352(3) .
N4 C13 1.461(3) .
C2 C3 1.387(3) .
C2 C7 1.385(3) .
C3 C4 1.385(3) .
C4 H4 0.9300 .
C4 C5 1.384(4) .
C5 H5 0.9300 .
C5 C6 1.390(4) .
C6 H6 0.9300 .
C6 C7 1.384(4) .
C7 H7 0.9300 .
C8 H8A 0.9600 .
C8 H8B 0.9600 .
C8 H8C 0.9600 .
C9 H9A 0.9700 .
C9 H9B 0.9700 .
C10 C11 1.393(3) .
C10 C17 1.388(4) .
C11 C14 1.394(4) .
C13 H13A 0.9600 .
C13 H13B 0.9600 .
C13 H13C 0.9600 .
C14 H14 0.9300 .
C14 C15 1.384(4) .
C15 H15 0.9300 .
C15 C16 1.401(4) .
C16 H16 0.9300 .
C16 C17 1.383(4) .
C17 H17 0.9300 .

loop_
_geom_torsion_atom_site_label_1
_geom_torsion_atom_site_label_2
_geom_torsion_atom_site_label_3
_geom_torsion_atom_site_label_4
_geom_torsion
_geom_torsion_site_symmetry_1
N1 C2 C3 N2 2.1(3) .
N1 C2 C3 C4 179.2(2) .
N1 C2 C7 C6 -176.2(3) .
N2 C3 C4 C5 173.9(3) .
N3 C10 C11 N4 -2.0(3) .
N3 C10 C11 C14 177.1(2) .
N3 C10 C17 C16 -178.0(3) .
N4 C11 C14 C15 179.9(3) .
C1 Ni1 C1 N1 -151(20) 2_557
C1 Ni1 C1 N2 36(20) 2_557
C1 Ni1 C12 N3 135.1(2) 2_557
C1 Ni1 C12 N3 -44.9(2) .
C1 Ni1 C12 N4 139.9(3) .
C1 Ni1 C12 N4 -40.1(3) 2_557
C1 N1 C2 C3 -3.4(3) .
C1 N1 C2 C7 173.8(3) .
C1 N1 C9 N3 -51.9(3) .
C1 N2 C3 C2 -0.3(3) .
C1 N2 C3 C4 -177.0(3) .
C2 N1 C1 Ni1 -172.14(17) .
C2 N1 C1 N2 3.2(3) .
C2 N1 C9 N3 120.7(2) .
C2 C3 C4 C5 -2.4(4) .
C3 N2 C1 Ni1 172.84(19) .
C3 N2 C1 N1 -1.7(3) .
C3 C2 C7 C6 0.6(4) .
C3 C4 C5 C6 0.9(4) .
C4 C5 C6 C7 1.3(4) .
C5 C6 C7 C2 -2.0(4) .
C7 C2 C3 N2 -175.4(2) .
C7 C2 C3 C4 1.7(4) .
C8 N2 C1 Ni1 -1.3(4) .
C8 N2 C1 N1 -175.9(2) .
C8 N2 C3 C2 174.2(2) .
C8 N2 C3 C4 -2.5(4) .
C9 N1 C1 Ni1 1.4(3) .
C9 N1 C1 N2 176.7(2) .
C9 N1 C2 C3 -176.6(2) .
C9 N1 C2 C7 0.6(4) .
C9 N3 C10 C11 177.7(2) .
C9 N3 C10 C17 -2.7(4) .
C9 N3 C12 Ni1 7.4(3) .
C9 N3 C12 N4 -176.2(2) .
C10 N3 C9 N1 -130.0(2) .
C10 N3 C12 Ni1 -175.23(16) .
C10 N3 C12 N4 1.2(3) .
C10 C11 C14 C15 1.2(4) .
C11 N4 C12 Ni1 173.34(19) .
C11 N4 C12 N3 -2.5(3) .
C11 C10 C17 C16 1.5(4) .
C11 C14 C15 C16 1.2(4) .
C12 Ni1 C1 N1 -139.4(2) 2_557
C12 Ni1 C1 N1 40.6(2) .
C12 Ni1 C1 N2 46.7(3) 2_557
C12 Ni1 C1 N2 -133.3(3) .
C12 Ni1 C12 N3 58(21) 2_557
C12 Ni1 C12 N4 -117(21) 2_557
C12 N3 C9 N1 46.9(3) .
C12 N3 C10 C11 0.5(3) .
C12 N3 C10 C17 -179.9(3) .
C12 N4 C11 C10 2.8(3) .
C12 N4 C11 C14 -176.0(3) .
C13 N4 C11 C10 -174.7(2) .
C13 N4 C11 C14 6.4(4) .
C13 N4 C12 Ni1 -9.2(4) .
C13 N4 C12 N3 175.0(2) .
C14 C15 C16 C17 -2.2(5) .
C15 C16 C17 C10 0.8(4) .
C17 C10 C11 N4 178.4(2) .
C17 C10 C11 C14 -2.6(4) .
